data_4114127
loop_
_publ_author_name
'Robert J. Wright'
'Andrew D. Phillips'
'Philip P. Power'

_publ_section_title
;
 The [2 + 4] Diels-Alder Cycloadditon Product of a Probable Dialuminene,
 Ar'AlAlAr' (Ar' = C6H3- 2,6-Dipp2; Dipp = C6H3-2,6-Pri2), with Toluene
;
_journal_name_full 'Journal of the American Chemical Society'
_journal_page_first 10784
_journal_page_last 10785
_journal_paper_doi 10.1021/ja034478p
_journal_volume 125
_journal_year 2003
_chemical_formula_sum 'C42 H49 Al I'
_chemical_formula_weight 707.69
_chemical_name_common (Dipp*AlI)2.2C6H6
_chemical_name_systematic
; 
 ? 
;
_space_group_IT_number 14
_symmetry_cell_setting monoclinic
_symmetry_space_group_name_Hall '-P 2yn'
_symmetry_space_group_name_H-M 'P 1 21/n 1'
_atom_sites_solution_hydrogens geom
_atom_sites_solution_primary direct
_atom_sites_solution_secondary difmap
_audit_creation_method SHELXL-97
_cell_angle_alpha 90.00
_cell_angle_beta 114.603(3)
_cell_angle_gamma 90.00
_cell_formula_units_Z 4
_cell_length_a 13.5724(12)
_cell_length_b 19.0587(17)
_cell_length_c 15.5757(14)
_cell_measurement_reflns_used 934
_cell_measurement_temperature 90(2)
_cell_measurement_theta_max 30.7395
_cell_measurement_theta_min 2.5755
_cell_volume 3663.2(6)
_computing_cell_refinement 'Bruker SAINT 6.35A (Bruker 2002)'
_computing_data_collection 'Bruker SMART 5.054 (Bruker 2001)'
_computing_data_reduction 'Bruker SAINT 6.35A (Bruker 2002)'
_computing_molecular_graphics 'SHELXTL 5, XP (Sheldrick, 1994)'
_computing_publication_material 'SHELXL-97 (Sheldrick, 1997)'
_computing_structure_refinement 'SHELXL-97 (Sheldrick, 1997)'
_computing_structure_solution 'SHELXS-97 (Sheldrick, 1990)'
_diffrn_ambient_temperature 90(2)
_diffrn_detector_area_resol_mean 8.3
_diffrn_measured_fraction_theta_full 0.996
_diffrn_measured_fraction_theta_max 0.996
_diffrn_measurement_device_type 'Bruker SMART 1000'
_diffrn_measurement_method \w
_diffrn_radiation_monochromator graphite
_diffrn_radiation_source 'normal-focus sealed tube'
_diffrn_radiation_type MoK\a
_diffrn_radiation_wavelength 0.71073
_diffrn_reflns_av_R_equivalents 0.0223
_diffrn_reflns_av_sigmaI/netI 0.0162
_diffrn_reflns_limit_h_max 15
_diffrn_reflns_limit_h_min -15
_diffrn_reflns_limit_k_max 21
_diffrn_reflns_limit_k_min -21
_diffrn_reflns_limit_l_max 17
_diffrn_reflns_limit_l_min -17
_diffrn_reflns_number 29453
_diffrn_reflns_theta_full 24.00
_diffrn_reflns_theta_max 24.00
_diffrn_reflns_theta_min 1.97
_diffrn_standards_decay_% <0.1
_diffrn_standards_interval_time
;
frames measured at beginning and end of data collection 
;
_diffrn_standards_number '50 frames remeasured'
_exptl_absorpt_coefficient_mu 0.925
_exptl_absorpt_correction_T_max 0.7883
_exptl_absorpt_correction_T_min 0.6918
_exptl_absorpt_correction_type multi-scan
_exptl_absorpt_process_details 'SADABS 2.04 (Bruker 2002)'
_exptl_crystal_colour 'light yellow'
_exptl_crystal_density_diffrn 1.283
_exptl_crystal_description block
_exptl_crystal_F_000 1468
_exptl_crystal_size_max 0.43
_exptl_crystal_size_mid 0.33
_exptl_crystal_size_min 0.27
_refine_diff_density_max 1.053
_refine_diff_density_min -1.036
_refine_diff_density_rms 0.103
_refine_ls_extinction_method none
_refine_ls_goodness_of_fit_ref 1.069
_refine_ls_hydrogen_treatment constr
_refine_ls_matrix_type full
_refine_ls_number_parameters 397
_refine_ls_number_reflns 5731
_refine_ls_number_restraints 0
_refine_ls_restrained_S_all 1.069
_refine_ls_R_factor_all 0.0471
_refine_ls_R_factor_gt 0.0426
_refine_ls_shift/su_max 0.001
_refine_ls_shift/su_mean 0.000
_refine_ls_structure_factor_coef Fsqd
_refine_ls_weighting_details 'calc w=1/[\s^2^(Fo^2^)+(0.0550P)^2^+16.4903P] where P=(Fo^2^+2Fc^2^)/3'
_refine_ls_weighting_scheme calc
_refine_ls_wR_factor_gt 0.1210
_refine_ls_wR_factor_ref 0.1245
_reflns_number_gt 5199
_reflns_number_total 5731
_reflns_threshold_expression I>2/s(I)
_cod_data_source_file ja034478psi20030619_012921.cif
_cod_data_source_block adp119
_cod_database_code 4114127

loop_
_symmetry_equiv_pos_as_xyz
'x, y, z'
'-x+1/2, y+1/2, -z+1/2'
'-x, -y, -z'
'x-1/2, -y-1/2, z-1/2'

loop_
_atom_site_label
_atom_site_type_symbol
_atom_site_fract_x
_atom_site_fract_y
_atom_site_fract_z
_atom_site_U_iso_or_equiv
_atom_site_adp_type
_atom_site_occupancy
_atom_site_symmetry_multiplicity
_atom_site_calc_flag
_atom_site_refinement_flags
I1 I 0.04509(2) 0.333209(16) 0.49089(2) 0.03201(13) Uani 1 1 d .
Al1 Al 0.07917(9) 0.46253(6) 0.49741(8) 0.0135(3) Uani 1 1 d .
C1 C 0.2146(3) 0.49550(18) 0.4940(3) 0.0086(7) Uani 1 1 d .
C2 C 0.3060(3) 0.50077(19) 0.5812(3) 0.0097(7) Uani 1 1 d .
C3 C 0.4022(3) 0.53077(19) 0.5869(3) 0.0111(8) Uani 1 1 d .
H3A H 0.4625 0.5350 0.6463 0.013 Uiso 1 1 calc R
C4 C 0.4097(3) 0.55452(19) 0.5054(3) 0.0113(8) Uani 1 1 d .
H4A H 0.4744 0.5763 0.5093 0.014 Uiso 1 1 calc R
C5 C 0.3228(3) 0.54643(19) 0.4186(3) 0.0111(7) Uani 1 1 d .
H5A H 0.3295 0.5610 0.3630 0.013 Uiso 1 1 calc R
C6 C 0.2250(3) 0.51717(19) 0.4115(3) 0.0096(7) Uani 1 1 d .
C7 C 0.3009(3) 0.4679(2) 0.6674(3) 0.0146(8) Uani 1 1 d .
C8 C 0.2680(3) 0.5074(3) 0.7273(3) 0.0229(10) Uani 1 1 d .
C9 C 0.2619(4) 0.4731(3) 0.8046(3) 0.0377(13) Uani 1 1 d .
H9A H 0.2384 0.4984 0.8453 0.045 Uiso 1 1 calc R
C10 C 0.2892(4) 0.4041(3) 0.8222(4) 0.0439(15) Uani 1 1 d .
H10A H 0.2841 0.3819 0.8748 0.053 Uiso 1 1 calc R
C11 C 0.3241(4) 0.3660(3) 0.7650(3) 0.0335(12) Uani 1 1 d .
H11A H 0.3435 0.3181 0.7791 0.040 Uiso 1 1 calc R
C12 C 0.3312(3) 0.3969(2) 0.6870(3) 0.0216(9) Uani 1 1 d .
C13 C 0.2448(4) 0.5852(3) 0.7122(3) 0.0278(10) Uani 1 1 d .
H13A H 0.2161 0.5945 0.6428 0.033 Uiso 1 1 calc R
C14 C 0.1594(4) 0.6104(4) 0.7463(4) 0.0466(15) Uani 1 1 d .
H14A H 0.0926 0.5833 0.7147 0.070 Uiso 1 1 calc R
H14B H 0.1443 0.6603 0.7312 0.070 Uiso 1 1 calc R
H14C H 0.1870 0.6038 0.8148 0.070 Uiso 1 1 calc R
C15 C 0.3492(4) 0.6281(3) 0.7611(3) 0.0348(11) Uani 1 1 d .
H15A H 0.4035 0.6120 0.7392 0.052 Uiso 1 1 calc R
H15B H 0.3772 0.6217 0.8296 0.052 Uiso 1 1 calc R
H15C H 0.3336 0.6778 0.7457 0.052 Uiso 1 1 calc R
C16 C 0.3771(4) 0.3557(2) 0.6285(3) 0.0254(10) Uani 1 1 d .
H16A H 0.3490 0.3772 0.5641 0.030 Uiso 1 1 calc R
C17 C 0.5015(4) 0.3619(2) 0.6728(3) 0.0237(9) Uani 1 1 d .
H17A H 0.5221 0.4116 0.6799 0.035 Uiso 1 1 calc R
H17B H 0.5303 0.3389 0.6318 0.035 Uiso 1 1 calc R
H17C H 0.5313 0.3392 0.7349 0.035 Uiso 1 1 calc R
C18 C 0.3477(4) 0.2776(3) 0.6168(5) 0.0557(18) Uani 1 1 d .
H18A H 0.2687 0.2725 0.5883 0.083 Uiso 1 1 calc R
H18B H 0.3781 0.2547 0.6787 0.083 Uiso 1 1 calc R
H18C H 0.3775 0.2557 0.5758 0.083 Uiso 1 1 calc R
C19 C 0.1373(3) 0.5050(2) 0.3146(3) 0.0108(8) Uani 1 1 d .
C20 C 0.1245(3) 0.4370(2) 0.2742(3) 0.0124(8) Uani 1 1 d .
C21 C 0.0479(3) 0.4278(2) 0.1820(3) 0.0185(9) Uani 1 1 d .
H21A H 0.0382 0.3825 0.1542 0.022 Uiso 1 1 calc R
C22 C -0.0147(3) 0.4833(2) 0.1297(3) 0.0209(9) Uani 1 1 d .
H22A H -0.0664 0.4759 0.0667 0.025 Uiso 1 1 calc R
C23 C -0.0017(3) 0.5493(2) 0.1696(3) 0.0200(9) Uani 1 1 d .
H23A H -0.0450 0.5870 0.1336 0.024 Uiso 1 1 calc R
C24 C 0.0740(3) 0.5616(2) 0.2617(3) 0.0146(8) Uani 1 1 d .
C25 C 0.1974(3) 0.3763(2) 0.3275(3) 0.0150(8) Uani 1 1 d .
H25A H 0.2142 0.3820 0.3960 0.018 Uiso 1 1 calc R
C26 C 0.3049(3) 0.3783(2) 0.3170(3) 0.0196(9) Uani 1 1 d .
H26A H 0.3389 0.4244 0.3367 0.029 Uiso 1 1 calc R
H26B H 0.2911 0.3700 0.2508 0.029 Uiso 1 1 calc R
H26C H 0.3534 0.3418 0.3567 0.029 Uiso 1 1 calc R
C27 C 0.1453(4) 0.3039(2) 0.2963(3) 0.0228(9) Uani 1 1 d .
H27A H 0.0765 0.3021 0.3028 0.034 Uiso 1 1 calc R
H27B H 0.1941 0.2676 0.3361 0.034 Uiso 1 1 calc R
H27C H 0.1318 0.2958 0.2303 0.034 Uiso 1 1 calc R
C28 C 0.0889(3) 0.6360(2) 0.3009(3) 0.0173(8) Uani 1 1 d .
H28A H 0.1276 0.6331 0.3712 0.021 Uiso 1 1 calc R
C29 C -0.0196(4) 0.6740(2) 0.2764(3) 0.0261(10) Uani 1 1 d .
H29A H -0.0644 0.6465 0.2997 0.039 Uiso 1 1 calc R
H29B H -0.0577 0.6793 0.2077 0.039 Uiso 1 1 calc R
H29C H -0.0059 0.7204 0.3061 0.039 Uiso 1 1 calc R
C30 C 0.1591(4) 0.6797(2) 0.2646(3) 0.0240(9) Uani 1 1 d .
H30A H 0.2282 0.6557 0.2800 0.036 Uiso 1 1 calc R
H30B H 0.1727 0.7260 0.2948 0.036 Uiso 1 1 calc R
H30C H 0.1211 0.6853 0.1960 0.036 Uiso 1 1 calc R
C31 C 0.7507(4) 0.8950(3) 0.5768(4) 0.0392(13) Uani 1 1 d .
H31A H 0.6886 0.8675 0.5671 0.047 Uiso 1 1 calc R
C32 C 0.8212(4) 0.8737(3) 0.5389(3) 0.0357(12) Uani 1 1 d .
H32A H 0.8075 0.8317 0.5028 0.043 Uiso 1 1 calc R
C33 C 0.9114(4) 0.9133(3) 0.5535(3) 0.0331(11) Uani 1 1 d .
H33A H 0.9599 0.8988 0.5272 0.040 Uiso 1 1 calc R
C34 C 0.9317(4) 0.9739(3) 0.6059(3) 0.0282(10) Uani 1 1 d .
H34A H 0.9943 1.0011 0.6162 0.034 Uiso 1 1 calc R
C35 C 0.8603(4) 0.9952(2) 0.6437(3) 0.0288(10) Uani 1 1 d .
H35A H 0.8740 1.0371 0.6799 0.035 Uiso 1 1 calc R
C36 C 0.7699(4) 0.9560(3) 0.6289(3) 0.0333(12) Uani 1 1 d .
H36A H 0.7207 0.9708 0.6543 0.040 Uiso 1 1 calc R
C37 C 0.7039(4) 0.2815(2) 0.4755(3) 0.0295(11) Uani 1 1 d .
H37A H 0.7117 0.3265 0.4528 0.035 Uiso 1 1 calc R
C38 C 0.6073(4) 0.2628(2) 0.4789(3) 0.0292(11) Uani 1 1 d .
H38A H 0.5486 0.2951 0.4587 0.035 Uiso 1 1 calc R
C39 C 0.5958(4) 0.1977(2) 0.5112(3) 0.0266(10) Uani 1 1 d .
H39A H 0.5289 0.1849 0.5127 0.032 Uiso 1 1 calc R
C40 C 0.6818(4) 0.1504(2) 0.5419(3) 0.0255(10) Uani 1 1 d .
H40A H 0.6740 0.1056 0.5650 0.031 Uiso 1 1 calc R
C41 C 0.7780(4) 0.1689(2) 0.5385(3) 0.0268(10) Uani 1 1 d .
H41A H 0.8368 0.1368 0.5589 0.032 Uiso 1 1 calc R
C42 C 0.7890(4) 0.2348(3) 0.5050(3) 0.0309(11) Uani 1 1 d .
H42A H 0.8555 0.2475 0.5026 0.037 Uiso 1 1 calc R

loop_
_atom_site_aniso_label
_atom_site_aniso_U_11
_atom_site_aniso_U_22
_atom_site_aniso_U_33
_atom_site_aniso_U_23
_atom_site_aniso_U_13
_atom_site_aniso_U_12
I1 0.02786(19) 0.0301(2) 0.0406(2) 0.00111(13) 0.01675(15) -0.00512(12)
Al1 0.0094(5) 0.0170(6) 0.0161(6) -0.0002(5) 0.0072(5) -0.0020(5)
C1 0.0075(17) 0.0068(17) 0.0118(18) -0.0011(14) 0.0043(15) 0.0012(13)
C2 0.0126(18) 0.0083(18) 0.0094(18) 0.0005(14) 0.0058(15) 0.0015(14)
C3 0.0088(18) 0.0103(18) 0.0104(18) -0.0021(14) 0.0004(15) -0.0007(14)
C4 0.0098(18) 0.0089(18) 0.0172(19) -0.0013(15) 0.0074(15) -0.0010(14)
C5 0.0144(19) 0.0101(18) 0.0103(18) 0.0017(14) 0.0067(15) -0.0003(14)
C6 0.0094(18) 0.0083(18) 0.0102(18) 0.0000(14) 0.0032(15) 0.0019(14)
C7 0.0070(18) 0.023(2) 0.0110(19) 0.0024(16) 0.0011(15) -0.0041(15)
C8 0.013(2) 0.043(3) 0.013(2) 0.0016(18) 0.0058(16) 0.0000(18)
C9 0.021(2) 0.078(4) 0.018(2) 0.010(2) 0.011(2) 0.003(2)
C10 0.025(3) 0.077(4) 0.029(3) 0.029(3) 0.010(2) -0.009(3)
C11 0.022(2) 0.038(3) 0.032(3) 0.018(2) 0.002(2) -0.011(2)
C12 0.0126(19) 0.022(2) 0.019(2) 0.0074(17) -0.0041(16) -0.0084(16)
C13 0.025(2) 0.042(3) 0.017(2) -0.0040(19) 0.0094(19) 0.010(2)
C14 0.035(3) 0.077(4) 0.030(3) -0.013(3) 0.017(2) 0.020(3)
C15 0.038(3) 0.037(3) 0.027(3) -0.009(2) 0.011(2) 0.005(2)
C16 0.028(2) 0.013(2) 0.020(2) 0.0024(17) -0.0041(19) 0.0013(18)
C17 0.030(2) 0.019(2) 0.024(2) -0.0009(18) 0.0136(19) -0.0023(18)
C18 0.028(3) 0.019(3) 0.094(5) -0.009(3) 0.000(3) -0.003(2)
C19 0.0088(17) 0.016(2) 0.0091(18) 0.0002(15) 0.0053(15) -0.0015(15)
C20 0.0117(18) 0.015(2) 0.0117(19) -0.0003(15) 0.0057(15) -0.0026(15)
C21 0.017(2) 0.021(2) 0.016(2) -0.0046(17) 0.0058(17) -0.0044(16)
C22 0.014(2) 0.032(2) 0.012(2) -0.0002(18) 0.0008(16) -0.0010(17)
C23 0.016(2) 0.024(2) 0.014(2) 0.0039(17) 0.0017(16) 0.0049(17)
C24 0.0126(18) 0.018(2) 0.0140(19) 0.0018(16) 0.0063(16) 0.0006(15)
C25 0.018(2) 0.0117(19) 0.0141(19) -0.0013(15) 0.0058(16) -0.0010(16)
C26 0.016(2) 0.018(2) 0.022(2) -0.0025(17) 0.0049(17) 0.0019(16)
C27 0.028(2) 0.014(2) 0.025(2) -0.0040(17) 0.0104(19) -0.0042(18)
C28 0.019(2) 0.016(2) 0.014(2) 0.0020(16) 0.0042(16) 0.0055(16)
C29 0.026(2) 0.026(2) 0.023(2) 0.0030(18) 0.0076(19) 0.0127(19)
C30 0.031(2) 0.016(2) 0.025(2) 0.0015(18) 0.012(2) 0.0008(18)
C31 0.023(2) 0.044(3) 0.034(3) 0.019(2) -0.004(2) -0.007(2)
C32 0.043(3) 0.025(3) 0.023(2) -0.002(2) -0.002(2) -0.001(2)
C33 0.034(3) 0.041(3) 0.023(2) 0.001(2) 0.010(2) 0.010(2)
C34 0.024(2) 0.031(3) 0.022(2) 0.0016(19) 0.0021(19) -0.0039(19)
C35 0.037(3) 0.025(2) 0.017(2) 0.0038(18) 0.003(2) 0.010(2)
C36 0.027(3) 0.047(3) 0.024(2) 0.019(2) 0.010(2) 0.018(2)
C37 0.050(3) 0.019(2) 0.020(2) -0.0024(18) 0.014(2) -0.007(2)
C38 0.035(3) 0.025(2) 0.020(2) -0.0025(18) 0.004(2) 0.003(2)
C39 0.029(2) 0.028(2) 0.018(2) -0.0031(19) 0.0052(19) -0.0062(19)
C40 0.039(3) 0.020(2) 0.016(2) -0.0006(17) 0.009(2) -0.0034(19)
C41 0.038(3) 0.024(2) 0.018(2) -0.0043(18) 0.011(2) 0.0044(19)
C42 0.038(3) 0.034(3) 0.027(3) -0.010(2) 0.020(2) -0.011(2)

loop_
_atom_type_symbol
_atom_type_description
_atom_type_scat_dispersion_real
_atom_type_scat_dispersion_imag
_atom_type_scat_source
C C 0.0033 0.0016 'International Tables Vol C Tables 4.2.6.8 and 6.1.1.4'
H H 0.0000 0.0000 'International Tables Vol C Tables 4.2.6.8 and 6.1.1.4'
Al Al 0.0645 0.0514 'International Tables Vol C Tables 4.2.6.8 and 6.1.1.4'
I I -0.4742 1.8119 'International Tables Vol C Tables 4.2.6.8 and 6.1.1.4'

loop_
_geom_angle_atom_site_label_1
_geom_angle_atom_site_label_2
_geom_angle_atom_site_label_3
_geom_angle
_geom_angle_site_symmetry_3
C1 Al1 I1 118.25(11) .
C1 Al1 Al1 128.16(12) 3_566
I1 Al1 Al1 113.56(6) 3_566
C6 C1 C2 118.3(3) .
C6 C1 Al1 124.6(3) .
C2 C1 Al1 117.0(3) .
C3 C2 C1 121.0(3) .
C3 C2 C7 120.2(3) .
C1 C2 C7 118.6(3) .
C4 C3 C2 119.9(3) .
C5 C4 C3 119.9(3) .
C4 C5 C6 121.1(3) .
C5 C6 C1 119.7(3) .
C5 C6 C19 118.0(3) .
C1 C6 C19 122.2(3) .
C12 C7 C8 120.9(4) .
C12 C7 C2 118.2(4) .
C8 C7 C2 120.8(4) .
C9 C8 C7 118.0(4) .
C9 C8 C13 120.4(4) .
C7 C8 C13 121.5(4) .
C10 C9 C8 120.9(5) .
C9 C10 C11 121.2(4) .
C10 C11 C12 120.7(5) .
C11 C12 C7 118.3(4) .
C11 C12 C16 120.1(4) .
C7 C12 C16 121.5(4) .
C8 C13 C15 110.8(4) .
C8 C13 C14 113.0(4) .
C15 C13 C14 109.5(4) .
C12 C16 C18 114.9(4) .
C12 C16 C17 109.8(3) .
C18 C16 C17 108.2(4) .
C24 C19 C20 120.4(3) .
C24 C19 C6 120.3(3) .
C20 C19 C6 119.1(3) .
C21 C20 C19 118.3(4) .
C21 C20 C25 120.2(3) .
C19 C20 C25 121.3(3) .
C22 C21 C20 121.4(4) .
C23 C22 C21 119.8(4) .
C22 C23 C24 121.2(4) .
C23 C24 C19 118.8(4) .
C23 C24 C28 119.2(3) .
C19 C24 C28 122.0(3) .
C20 C25 C27 113.6(3) .
C20 C25 C26 110.6(3) .
C27 C25 C26 108.9(3) .
C24 C28 C30 110.8(3) .
C24 C28 C29 112.6(3) .
C30 C28 C29 109.2(3) .
C36 C31 C32 120.4(5) .
C33 C32 C31 119.7(5) .
C34 C33 C32 120.4(5) .
C33 C34 C35 119.6(5) .
C36 C35 C34 120.2(5) .
C35 C36 C31 119.7(5) .
C38 C37 C42 119.8(4) .
C39 C38 C37 120.2(5) .
C38 C39 C40 120.3(5) .
C41 C40 C39 119.6(4) .
C40 C41 C42 119.9(4) .
C37 C42 C41 120.2(5) .

loop_
_geom_bond_atom_site_label_1
_geom_bond_atom_site_label_2
_geom_bond_distance
_geom_bond_site_symmetry_2
I1 Al1 2.5020(12) .
Al1 C1 1.964(4) .
Al1 Al1 2.609(2) 3_566
C1 C6 1.412(5) .
C1 C2 1.411(5) .
C2 C3 1.393(5) .
C2 C7 1.509(5) .
C3 C4 1.391(5) .
C4 C5 1.383(5) .
C5 C6 1.400(5) .
C6 C19 1.502(5) .
C7 C12 1.411(6) .
C7 C8 1.408(6) .
C8 C9 1.402(6) .
C8 C13 1.514(7) .
C9 C10 1.363(8) .
C10 C11 1.376(8) .
C11 C12 1.390(6) .
C12 C16 1.519(7) .
C13 C15 1.535(7) .
C13 C14 1.540(6) .
C16 C18 1.531(7) .
C16 C17 1.540(6) .
C19 C24 1.411(5) .
C19 C20 1.419(5) .
C20 C21 1.389(6) .
C20 C25 1.525(5) .
C21 C22 1.389(6) .
C22 C23 1.381(6) .
C23 C24 1.393(6) .
C24 C28 1.524(6) .
C25 C27 1.534(6) .
C25 C26 1.535(6) .
C28 C30 1.539(6) .
C28 C29 1.540(6) .
C31 C36 1.378(8) .
C31 C32 1.378(8) .
C32 C33 1.374(8) .
C33 C34 1.374(7) .
C34 C35 1.388(7) .
C35 C36 1.371(7) .
C37 C38 1.382(7) .
C37 C42 1.378(7) .
C38 C39 1.371(7) .
C39 C40 1.393(7) .
C40 C41 1.375(7) .
C41 C42 1.391(7) .
